data_4317335
loop_
_publ_author_name
'Salvador Eslava'
'Mary McPartlin'
'Richard I. Thomson'
'Jeremy M. Rawson'
'Dominic S. Wright'

_publ_contact_author_address
;
 University of Cambridge
 Department of Chemistry   
 Lensfield Road
 Cambridge
 CB2 1EW
 England   
;
_publ_contact_author_email se296@cam.ac.uk
_publ_contact_author_name 'S. Eslava'
_publ_contact_author_phone 00441223763122
_publ_section_title
;
 Single-Source Materials for Metal-Doped Titanium Oxide: Syntheses,
 Structures, and Properties of a Series of Heterometallic Transition-Metal
 Titanium Oxo Cages
;
_journal_name_full 'Inorganic Chemistry'
_journal_page_first 11532
_journal_page_last 11540
_journal_paper_doi 10.1021/ic101687m
_journal_volume 49
_journal_year 2010
_chemical_formula_moiety 'C30 H75 Cl3 Mn2 O16 Ti4,0.5(C4 H8 O), 0.5(C2 H6 O)'
_chemical_formula_sum 'C33 H82 Cl3 Mn2 O17 Ti4'
_chemical_formula_weight 1158.82
_chemical_name_systematic
; 
 ? 
;
_space_group_IT_number 14
_symmetry_cell_setting monoclinic
_symmetry_space_group_name_Hall '-P 2ybc'
_symmetry_space_group_name_H-M 'P 1 21/c 1'
_atom_sites_solution_hydrogens geom
_atom_sites_solution_primary direct
_atom_sites_solution_secondary difmap
_audit_creation_method SHELXL-97
_cell_angle_alpha 90.00
_cell_angle_beta 92.1820(10)
_cell_angle_gamma 90.00
_cell_formula_units_Z 4
_cell_length_a 11.72430(10)
_cell_length_b 20.4895(3)
_cell_length_c 23.5632(3)
_cell_measurement_reflns_used 141723
_cell_measurement_temperature 180(2)
_cell_measurement_theta_max 26.02
_cell_measurement_theta_min 1.00
_cell_volume 5656.37(12)
_computing_cell_refinement 'HKL Scalepack (Otwinowski & Minor 1997)'
_computing_data_collection 'Collect (Nonius B.V. 1998)'
_computing_data_reduction
;
 HKL Denzo and Scalepack (Otwinowski & Minor 1997)
;
_computing_publication_material 'SHELXL-97 (Sheldrick 1997)'
_computing_structure_refinement 'SHELXL-97 (Sheldrick 1997)'
_computing_structure_solution 'SIR-92 (Altomare et al. 1994)'
_diffrn_ambient_temperature 180(2)
_diffrn_measured_fraction_theta_full 0.996
_diffrn_measured_fraction_theta_max 0.996
_diffrn_measurement_device_type 'Nonius Kappa CCD'
_diffrn_measurement_method 'Thin slice \w and \f scans'
_diffrn_radiation_monochromator graphite
_diffrn_radiation_source 'fine-focus sealed tube'
_diffrn_radiation_type MoK\a
_diffrn_radiation_wavelength 0.71073
_diffrn_reflns_av_R_equivalents 0.0392
_diffrn_reflns_av_sigmaI/netI 0.0298
_diffrn_reflns_limit_h_max 13
_diffrn_reflns_limit_h_min -13
_diffrn_reflns_limit_k_max 24
_diffrn_reflns_limit_k_min -22
_diffrn_reflns_limit_l_max 28
_diffrn_reflns_limit_l_min -27
_diffrn_reflns_number 56607
_diffrn_reflns_theta_full 25.00
_diffrn_reflns_theta_max 25.00
_diffrn_reflns_theta_min 3.54
_diffrn_standards_number 0
_exptl_absorpt_coefficient_mu 1.167
_exptl_absorpt_correction_T_max 0.902
_exptl_absorpt_correction_T_min 0.815
_exptl_absorpt_correction_type multi-scan
_exptl_absorpt_process_details
;
multi-scan from symmetry-related measurements 
 Sortav (Blessing 1995)
;
_exptl_crystal_colour pale-yellow
_exptl_crystal_density_diffrn 1.361
_exptl_crystal_density_method 'not measured'
_exptl_crystal_description block
_exptl_crystal_F_000 2420
_exptl_crystal_size_max 0.28
_exptl_crystal_size_mid 0.12
_exptl_crystal_size_min 0.10
_refine_diff_density_max 0.713
_refine_diff_density_min -0.483
_refine_diff_density_rms 0.080
_refine_ls_extinction_method none
_refine_ls_goodness_of_fit_ref 1.061
_refine_ls_hydrogen_treatment constr
_refine_ls_matrix_type full
_refine_ls_number_parameters 509
_refine_ls_number_reflns 9906
_refine_ls_number_restraints 37
_refine_ls_restrained_S_all 1.063
_refine_ls_R_factor_all 0.0886
_refine_ls_R_factor_gt 0.0680
_refine_ls_shift/su_max 0.002
_refine_ls_shift/su_mean 0.000
_refine_ls_structure_factor_coef Fsqd
_refine_ls_weighting_details 'calc w=1/[\s^2^(Fo^2^)+(0.0807P)^2^+14.6481P] where P=(Fo^2^+2Fc^2^)/3'
_refine_ls_weighting_scheme calc
_refine_ls_wR_factor_gt 0.1818
_refine_ls_wR_factor_ref 0.1923
_reflns_number_gt 7677
_reflns_number_total 9906
_reflns_threshold_expression >2sigma(I)
_cod_data_source_file ic101687m_si_001_7.cif
_cod_data_source_block 6
_cod_database_code 4317335

loop_
_symmetry_equiv_pos_as_xyz
'x, y, z'
'-x, y+1/2, -z+1/2'
'-x, -y, -z'
'x, -y-1/2, z-1/2'

loop_
_atom_site_label
_atom_site_type_symbol
_atom_site_fract_x
_atom_site_fract_y
_atom_site_fract_z
_atom_site_U_iso_or_equiv
_atom_site_adp_type
_atom_site_occupancy
_atom_site_symmetry_multiplicity
_atom_site_calc_flag
_atom_site_refinement_flags
_atom_site_disorder_assembly
_atom_site_disorder_group
Mn1 Mn -0.12954(8) 0.31906(5) 0.34322(4) 0.0666(3) Uani 1 1 d . A .
Mn2 Mn 0.09254(7) 0.32001(4) 0.22862(3) 0.0507(2) Uani 1 1 d . A .
Ti1 Ti 0.14543(8) 0.26459(4) 0.36336(4) 0.0498(2) Uani 1 1 d . A .
Ti2 Ti -0.12158(9) 0.20710(5) 0.23502(4) 0.0583(3) Uani 1 1 d . . .
Ti3 Ti -0.05415(8) 0.15651(5) 0.36070(4) 0.0525(3) Uani 1 1 d . A .
Ti4 Ti 0.13341(8) 0.15644(4) 0.26373(4) 0.0480(2) Uani 1 1 d . A .
Cl1 Cl -0.2650(2) 0.38836(13) 0.38301(11) 0.1386(11) Uani 1 1 d . . .
Cl2 Cl 0.18175(15) 0.38738(7) 0.16191(6) 0.0727(4) Uani 1 1 d . . .
Cl3 Cl -0.04321(14) 0.39617(7) 0.27347(6) 0.0695(4) Uani 1 1 d . . .
O1 O 0.0174(3) 0.22057(16) 0.30185(13) 0.0444(7) Uiso 1 1 d . A .
O11 O 0.2526(4) 0.2831(2) 0.41495(16) 0.0737(12) Uani 1 1 d D . .
C11 C 0.3235(12) 0.2959(8) 0.4616(5) 0.201(7) Uani 1 1 d D . .
H11A H 0.2839 0.3292 0.4841 0.241 Uiso 1 1 calc R . .
H11B H 0.3252 0.2555 0.4847 0.241 Uiso 1 1 calc R . .
C111 C 0.4218(12) 0.3139(9) 0.4596(7) 0.244(10) Uani 1 1 d D . .
H311 H 0.4571 0.3141 0.4980 0.366 Uiso 1 1 calc R . .
H411 H 0.4239 0.3581 0.4437 0.366 Uiso 1 1 calc R . .
H511 H 0.4639 0.2841 0.4355 0.366 Uiso 1 1 calc R . .
O12 O 0.1936(3) 0.32285(17) 0.30609(15) 0.0545(9) Uani 1 1 d D . .
C12 C 0.3082(7) 0.3498(5) 0.3029(4) 0.067(2) Uiso 0.628(8) 1 d PD A 1
H12A H 0.3359 0.3446 0.2640 0.081 Uiso 0.628(8) 1 calc PR A 1
H12B H 0.3612 0.3264 0.3296 0.081 Uiso 0.628(8) 1 calc PR A 1
C112 C 0.3043(11) 0.4205(5) 0.3181(6) 0.099(3) Uiso 0.628(8) 1 d PD A 1
H312 H 0.3812 0.4391 0.3168 0.148 Uiso 0.628(8) 1 calc PR A 1
H412 H 0.2761 0.4253 0.3565 0.148 Uiso 0.628(8) 1 calc PR A 1
H512 H 0.2532 0.4435 0.2910 0.148 Uiso 0.628(8) 1 calc PR A 1
C12' C 0.2312(12) 0.3896(6) 0.3165(7) 0.067(2) Uiso 0.372(8) 1 d PD A 2
H12C H 0.2271 0.4000 0.3575 0.081 Uiso 0.372(8) 1 calc PR A 2
H12D H 0.1809 0.4204 0.2950 0.081 Uiso 0.372(8) 1 calc PR A 2
C212 C 0.3512(14) 0.3967(9) 0.2983(10) 0.099(3) Uiso 0.372(8) 1 d PD A 2
H612 H 0.3764 0.4419 0.3043 0.148 Uiso 0.372(8) 1 calc PR A 2
H712 H 0.3549 0.3856 0.2580 0.148 Uiso 0.372(8) 1 calc PR A 2
H812 H 0.4009 0.3673 0.3208 0.148 Uiso 0.372(8) 1 calc PR A 2
O13 O 0.0731(3) 0.19183(16) 0.40877(14) 0.0508(8) Uani 1 1 d . . .
C13 C 0.0690(7) 0.1933(3) 0.4699(3) 0.0794(19) Uani 1 1 d . A .
H13A H -0.0112 0.1882 0.4808 0.095 Uiso 1 1 calc R . .
H13B H 0.0964 0.2363 0.4838 0.095 Uiso 1 1 calc R . .
C113 C 0.1379(8) 0.1422(5) 0.4969(3) 0.108(3) Uani 1 1 d . . .
H313 H 0.1308 0.1446 0.5382 0.162 Uiso 1 1 calc R A .
H413 H 0.2180 0.1482 0.4876 0.162 Uiso 1 1 calc R . .
H513 H 0.1112 0.0995 0.4832 0.162 Uiso 1 1 calc R . .
O14 O 0.0301(4) 0.32204(17) 0.39015(15) 0.0606(10) Uani 1 1 d . . .
C14 C 0.0536(8) 0.3831(3) 0.4182(3) 0.099(3) Uani 1 1 d . A .
H14A H 0.0156 0.4188 0.3964 0.119 Uiso 1 1 calc R . .
H14B H 0.1368 0.3914 0.4191 0.119 Uiso 1 1 calc R . .
C114 C 0.0131(12) 0.3833(6) 0.4769(4) 0.161(5) Uani 1 1 d . . .
H314 H 0.0290 0.4259 0.4944 0.242 Uiso 1 1 calc R A .
H414 H 0.0527 0.3491 0.4991 0.242 Uiso 1 1 calc R . .
H514 H -0.0693 0.3751 0.4762 0.242 Uiso 1 1 calc R . .
O21 O -0.2375(10) 0.1864(5) 0.1894(4) 0.0617(15) Uiso 0.57(3) 1 d PD B 1
O21' O -0.2101(11) 0.1727(7) 0.1772(6) 0.0617(15) Uiso 0.43(3) 1 d PD B 2
C21 C -0.3127(13) 0.1581(9) 0.1483(6) 0.271(12) Uani 1 1 d D . .
H21A H -0.2635 0.1244 0.1318 0.325 Uiso 0.57(3) 1 calc PR B 1
H21B H -0.3649 0.1334 0.1724 0.325 Uiso 0.57(3) 1 calc PR B 1
H21C H -0.3037 0.1106 0.1425 0.325 Uiso 0.43(3) 1 calc PR B 2
H21D H -0.3665 0.1616 0.1795 0.325 Uiso 0.43(3) 1 calc PR B 2
C121 C -0.3644(18) 0.1692(9) 0.1150(8) 0.314(15) Uani 1 1 d D B .
H321 H -0.4007 0.1293 0.1001 0.472 Uiso 1 1 calc R . .
H421 H -0.3201 0.1896 0.0854 0.472 Uiso 1 1 calc R . .
H521 H -0.4233 0.1997 0.1270 0.472 Uiso 1 1 calc R . .
O22 O -0.0486(3) 0.26984(18) 0.18876(15) 0.0577(9) Uani 1 1 d D A .
C22 C -0.0481(7) 0.2726(4) 0.1263(3) 0.068(2) Uiso 0.722(9) 1 d PD A 1
H22A H 0.0324 0.2740 0.1152 0.082 Uiso 0.722(9) 1 calc PR A 1
H22B H -0.0811 0.2313 0.1114 0.082 Uiso 0.722(9) 1 calc PR A 1
C122 C -0.1009(13) 0.3198(7) 0.1012(5) 0.113(4) Uiso 0.722(9) 1 d PD A 1
H322 H -0.0940 0.3156 0.0601 0.169 Uiso 0.722(9) 1 calc PR A 1
H422 H -0.0675 0.3614 0.1140 0.169 Uiso 0.722(9) 1 calc PR A 1
H522 H -0.1817 0.3186 0.1104 0.169 Uiso 0.722(9) 1 calc PR A 1
C22' C -0.1277(16) 0.3103(10) 0.1541(9) 0.068(2) Uiso 0.278(9) 1 d PD A 2
H22C H -0.1853 0.2804 0.1367 0.082 Uiso 0.278(9) 1 calc PR A 2
H22D H -0.1686 0.3385 0.1808 0.082 Uiso 0.278(9) 1 calc PR A 2
C222 C -0.095(3) 0.3472(16) 0.1146(12) 0.113(4) Uiso 0.278(9) 1 d PD A 2
H622 H -0.1604 0.3714 0.0983 0.169 Uiso 0.278(9) 1 calc PR A 2
H722 H -0.0610 0.3207 0.0850 0.169 Uiso 0.278(9) 1 calc PR A 2
H822 H -0.0379 0.3781 0.1301 0.169 Uiso 0.278(9) 1 calc PR A 2
O23 O -0.1619(3) 0.1409(2) 0.29480(17) 0.0660(10) Uani 1 1 d D A .
C23 C -0.2010(10) 0.0708(6) 0.2776(6) 0.070(2) Uiso 0.492(9) 1 d PD A 1
H23A H -0.1860 0.0629 0.2371 0.084 Uiso 0.492(9) 1 calc PR A 1
H23B H -0.1576 0.0381 0.3007 0.084 Uiso 0.492(9) 1 calc PR A 1
C23' C -0.2853(9) 0.1263(6) 0.3054(5) 0.070(2) Uiso 0.508(9) 1 d PD A 2
H23C H -0.2983 0.1294 0.3466 0.084 Uiso 0.508(9) 1 calc PR A 2
H23D H -0.3345 0.1590 0.2856 0.084 Uiso 0.508(9) 1 calc PR A 2
C123 C -0.3147(7) 0.0644(4) 0.2863(4) 0.117(3) Uani 1 1 d D . .
H323 H -0.3395 0.0202 0.2758 0.175 Uiso 0.492(9) 1 calc PR A 1
H423 H -0.3574 0.0962 0.2628 0.175 Uiso 0.492(9) 1 calc PR A 1
H523 H -0.3291 0.0722 0.3264 0.175 Uiso 0.492(9) 1 calc PR A 1
H623 H -0.3946 0.0555 0.2945 0.175 Uiso 0.508(9) 1 calc PR A 2
H723 H -0.2655 0.0320 0.3056 0.175 Uiso 0.508(9) 1 calc PR A 2
H823 H -0.3050 0.0618 0.2452 0.175 Uiso 0.508(9) 1 calc PR A 2
O24 O -0.2097(3) 0.2711(2) 0.27176(18) 0.0713(11) Uani 1 1 d . A .
C24 C -0.2937(7) 0.3121(5) 0.2407(4) 0.120(3) Uani 1 1 d . . .
H24A H -0.2760 0.3587 0.2475 0.144 Uiso 1 1 calc R B .
H24B H -0.2904 0.3036 0.1994 0.144 Uiso 1 1 calc R . .
C124 C -0.4043(8) 0.2977(8) 0.2593(6) 0.183(6) Uani 1 1 d . B .
H324 H -0.4606 0.3247 0.2383 0.275 Uiso 1 1 calc R . .
H424 H -0.4076 0.3070 0.3000 0.275 Uiso 1 1 calc R . .
H524 H -0.4214 0.2515 0.2525 0.275 Uiso 1 1 calc R . .
O31 O -0.1023(4) 0.0940(2) 0.40534(18) 0.0731(11) Uani 1 1 d . . .
C31 C -0.1328(10) 0.0362(4) 0.4348(4) 0.122(3) Uani 1 1 d . A .
H31A H -0.1630 0.0039 0.4068 0.146 Uiso 1 1 calc R . .
H31B H -0.0630 0.0173 0.4533 0.146 Uiso 1 1 calc R . .
C131 C -0.2116(11) 0.0454(5) 0.4749(5) 0.156(5) Uani 1 1 d . . .
H331 H -0.2253 0.0040 0.4944 0.233 Uiso 1 1 calc R A .
H431 H -0.2831 0.0609 0.4567 0.233 Uiso 1 1 calc R . .
H531 H -0.1832 0.0779 0.5025 0.233 Uiso 1 1 calc R . .
O32 O -0.1516(3) 0.2250(2) 0.38612(17) 0.0656(10) Uani 1 1 d D . .
C32 C -0.2687(10) 0.2116(6) 0.4046(5) 0.095(3) Uiso 0.691(11) 1 d PD A 1
H32A H -0.2842 0.1641 0.4041 0.114 Uiso 0.691(11) 1 calc PR A 1
H32B H -0.3258 0.2336 0.3791 0.114 Uiso 0.691(11) 1 calc PR A 1
C132 C -0.2730(15) 0.2374(9) 0.4623(7) 0.136(5) Uiso 0.691(11) 1 d PD A 1
H332 H -0.3490 0.2298 0.4768 0.204 Uiso 0.691(11) 1 calc PR A 1
H432 H -0.2571 0.2843 0.4619 0.204 Uiso 0.691(11) 1 calc PR A 1
H532 H -0.2156 0.2153 0.4867 0.204 Uiso 0.691(11) 1 calc PR A 1
C32' C -0.187(2) 0.2347(14) 0.4460(8) 0.095(3) Uiso 0.309(11) 1 d PD A 2
H32C H -0.1483 0.2031 0.4721 0.114 Uiso 0.309(11) 1 calc PR A 2
H32D H -0.1696 0.2795 0.4593 0.114 Uiso 0.309(11) 1 calc PR A 2
C232 C -0.310(2) 0.223(2) 0.4425(18) 0.136(5) Uiso 0.309(11) 1 d PD A 2
H632 H -0.3404 0.2271 0.4805 0.204 Uiso 0.309(11) 1 calc PR A 2
H732 H -0.3248 0.1794 0.4275 0.204 Uiso 0.309(11) 1 calc PR A 2
H832 H -0.3461 0.2557 0.4172 0.204 Uiso 0.309(11) 1 calc PR A 2
O41 O 0.2333(3) 0.19078(17) 0.32686(14) 0.0519(8) Uani 1 1 d D . .
C41 C 0.3083(8) 0.1476(5) 0.3607(4) 0.069(2) Uiso 0.624(8) 1 d PD A 1
H41A H 0.2885 0.1015 0.3526 0.083 Uiso 0.624(8) 1 calc PR A 1
H41B H 0.2985 0.1557 0.4016 0.083 Uiso 0.624(8) 1 calc PR A 1
C141 C 0.4280(8) 0.1603(6) 0.3462(5) 0.079(3) Uiso 0.624(8) 1 d PD A 1
H341 H 0.4788 0.1309 0.3681 0.119 Uiso 0.624(8) 1 calc PR A 1
H441 H 0.4478 0.2056 0.3554 0.119 Uiso 0.624(8) 1 calc PR A 1
H541 H 0.4368 0.1527 0.3055 0.119 Uiso 0.624(8) 1 calc PR A 1
C41' C 0.3591(11) 0.1922(8) 0.3259(7) 0.069(2) Uiso 0.376(8) 1 d PD A 2
H41C H 0.3870 0.2377 0.3290 0.083 Uiso 0.376(8) 1 calc PR A 2
H41D H 0.3851 0.1734 0.2899 0.083 Uiso 0.376(8) 1 calc PR A 2
C241 C 0.4040(14) 0.1526(9) 0.3756(8) 0.079(3) Uiso 0.376(8) 1 d PD A 2
H641 H 0.4875 0.1512 0.3754 0.119 Uiso 0.376(8) 1 calc PR A 2
H741 H 0.3737 0.1081 0.3727 0.119 Uiso 0.376(8) 1 calc PR A 2
H841 H 0.3800 0.1726 0.4109 0.119 Uiso 0.376(8) 1 calc PR A 2
O42 O -0.0026(3) 0.14111(17) 0.21262(14) 0.0566(9) Uani 1 1 d D A .
C42 C 0.0132(11) 0.1208(6) 0.1519(5) 0.076(2) Uiso 0.511(9) 1 d PD A 1
H42A H -0.0248 0.1538 0.1270 0.091 Uiso 0.511(9) 1 calc PR A 1
H42B H 0.0958 0.1228 0.1449 0.091 Uiso 0.511(9) 1 calc PR A 1
C42' C -0.0377(12) 0.0778(6) 0.1885(5) 0.076(2) Uiso 0.489(9) 1 d PD A 2
H42C H 0.0026 0.0437 0.2113 0.091 Uiso 0.489(9) 1 calc PR A 2
H42D H -0.1201 0.0727 0.1951 0.091 Uiso 0.489(9) 1 calc PR A 2
C142 C -0.0231(11) 0.0644(6) 0.1358(4) 0.163(5) Uani 1 1 d D . .
H342 H -0.0091 0.0584 0.0954 0.245 Uiso 0.511(9) 1 calc PR A 1
H442 H -0.1052 0.0613 0.1418 0.245 Uiso 0.511(9) 1 calc PR A 1
H542 H 0.0172 0.0305 0.1579 0.245 Uiso 0.511(9) 1 calc PR A 1
H642 H -0.0521 0.0204 0.1274 0.245 Uiso 0.489(9) 1 calc PR A 2
H742 H 0.0584 0.0664 0.1282 0.245 Uiso 0.489(9) 1 calc PR A 2
H842 H -0.0647 0.0962 0.1118 0.245 Uiso 0.489(9) 1 calc PR A 2
O43 O 0.0589(3) 0.09933(16) 0.32215(15) 0.0530(8) Uani 1 1 d D . .
C43 C 0.0610(7) 0.0293(3) 0.3227(3) 0.085(2) Uani 0.529(12) 1 d PD A 1
H43A H 0.0552 0.0122 0.2834 0.103 Uiso 0.529(12) 1 calc PR A 1
H43B H -0.0043 0.0123 0.3437 0.103 Uiso 0.529(12) 1 calc PR A 1
C143 C 0.1774(12) 0.0068(7) 0.3529(7) 0.095(3) Uiso 0.529(12) 1 d PD A 1
H343 H 0.1801 -0.0410 0.3543 0.143 Uiso 0.529(12) 1 calc PR A 1
H443 H 0.1827 0.0243 0.3916 0.143 Uiso 0.529(12) 1 calc PR A 1
H543 H 0.2414 0.0231 0.3314 0.143 Uiso 0.529(12) 1 calc PR A 1
C43' C 0.0610(7) 0.0293(3) 0.3227(3) 0.085(2) Uani 0.471(12) 1 d PD A 2
H43C H 0.1087 0.0132 0.2919 0.103 Uiso 0.471(12) 1 calc PR A 2
H43D H -0.0174 0.0123 0.3160 0.103 Uiso 0.471(12) 1 calc PR A 2
C243 C 0.1100(16) 0.0042(7) 0.3807(6) 0.095(3) Uiso 0.471(12) 1 d PD A 2
H643 H 0.1104 -0.0437 0.3807 0.143 Uiso 0.471(12) 1 calc PR A 2
H743 H 0.0625 0.0200 0.4112 0.143 Uiso 0.471(12) 1 calc PR A 2
H843 H 0.1882 0.0203 0.3870 0.143 Uiso 0.471(12) 1 calc PR A 2
O44 O 0.1820(3) 0.22576(16) 0.21580(14) 0.0513(8) Uani 1 1 d . . .
C44 C 0.2907(7) 0.2281(4) 0.1888(3) 0.100(3) Uani 1 1 d . A .
H44A H 0.3243 0.2720 0.1944 0.120 Uiso 1 1 calc R . .
H44B H 0.3431 0.1962 0.2077 0.120 Uiso 1 1 calc R . .
C144 C 0.2831(10) 0.2141(6) 0.1295(4) 0.148(4) Uani 1 1 d . . .
H344 H 0.3593 0.2166 0.1139 0.222 Uiso 1 1 calc R A .
H444 H 0.2328 0.2461 0.1103 0.222 Uiso 1 1 calc R . .
H544 H 0.2519 0.1702 0.1236 0.222 Uiso 1 1 calc R . .
O45 O 0.2203(4) 0.09386(18) 0.23807(17) 0.0677(11) Uani 1 1 d D . .
C45 C 0.2669(8) 0.0364(4) 0.2144(5) 0.118(3) Uani 0.42(2) 1 d PD A 1
H45A H 0.2146 -0.0002 0.2220 0.142 Uiso 0.42(2) 1 calc PR A 1
H45B H 0.2670 0.0421 0.1727 0.142 Uiso 0.42(2) 1 calc PR A 1
C145 C 0.3701(15) 0.0188(11) 0.2317(11) 0.104(4) Uiso 0.42(2) 1 d PD A 1
H345 H 0.3911 -0.0216 0.2125 0.156 Uiso 0.42(2) 1 calc PR A 1
H445 H 0.3718 0.0115 0.2728 0.156 Uiso 0.42(2) 1 calc PR A 1
H545 H 0.4244 0.0533 0.2228 0.156 Uiso 0.42(2) 1 calc PR A 1
C45' C 0.2669(8) 0.0364(4) 0.2144(5) 0.118(3) Uani 0.58(2) 1 d PD A 2
H45C H 0.2568 0.0000 0.2414 0.142 Uiso 0.58(2) 1 calc PR A 2
H45D H 0.2223 0.0256 0.1791 0.142 Uiso 0.58(2) 1 calc PR A 2
C245 C 0.3780(11) 0.0395(9) 0.2021(9) 0.104(4) Uiso 0.58(2) 1 d PD A 2
H645 H 0.4014 -0.0020 0.1855 0.156 Uiso 0.58(2) 1 calc PR A 2
H745 H 0.4239 0.0479 0.2369 0.156 Uiso 0.58(2) 1 calc PR A 2
H845 H 0.3894 0.0748 0.1749 0.156 Uiso 0.58(2) 1 calc PR A 2
O1S O -0.5218(17) -0.0820(10) 0.3688(7) 0.187(7) Uiso 0.50 1 d PD . .
C1S C -0.505(2) -0.0430(9) 0.4129(9) 0.150(8) Uiso 0.50 1 d PD . .
H1S1 H -0.4483 -0.0088 0.4045 0.179 Uiso 0.50 1 calc PR . .
H1S2 H -0.5771 -0.0218 0.4231 0.179 Uiso 0.50 1 calc PR . .
C2S C -0.466(2) -0.0819(11) 0.4552(8) 0.158(9) Uiso 0.50 1 d PD . .
H2S1 H -0.3819 -0.0766 0.4607 0.189 Uiso 0.50 1 calc PR . .
H2S2 H -0.5015 -0.0699 0.4911 0.189 Uiso 0.50 1 calc PR . .
C3S C -0.489(2) -0.1411(10) 0.4425(9) 0.158(9) Uiso 0.50 1 d PD . .
H3S1 H -0.4183 -0.1672 0.4422 0.190 Uiso 0.50 1 calc PR . .
H3S2 H -0.5393 -0.1599 0.4712 0.190 Uiso 0.50 1 calc PR . .
C4S C -0.539(2) -0.1431(10) 0.3940(9) 0.150(8) Uiso 0.50 1 d PD . .
H4S1 H -0.6219 -0.1514 0.3976 0.180 Uiso 0.50 1 calc PR . .
H4S2 H -0.5069 -0.1783 0.3707 0.180 Uiso 0.50 1 calc PR . .
O1E O -0.551(3) 0.0139(16) 0.0377(14) 0.267(13) Uiso 0.50 1 d PD C -1
H1E H -0.4873 -0.0108 0.0358 0.400 Uiso 0.50 1 d P D -1
C1E C -0.608(3) -0.014(2) -0.005(2) 0.253(18) Uiso 0.50 1 d PD C -1
H1E1 H -0.6235 -0.0605 0.0026 0.304 Uiso 0.50 1 calc PR C -1
H1E2 H -0.6815 0.0087 -0.0137 0.304 Uiso 0.50 1 calc PR C -1
C2E C -0.540(6) -0.008(3) -0.0480(16) 0.36(3) Uiso 0.50 1 d PD C -1
H2E1 H -0.5795 -0.0227 -0.0831 0.543 Uiso 0.50 1 calc PR C -1
H2E2 H -0.4715 -0.0347 -0.0408 0.543 Uiso 0.50 1 calc PR C -1
H2E3 H -0.5178 0.0379 -0.0520 0.543 Uiso 0.50 1 calc PR C -1

loop_
_atom_site_aniso_label
_atom_site_aniso_U_11
_atom_site_aniso_U_22
_atom_site_aniso_U_33
_atom_site_aniso_U_23
_atom_site_aniso_U_13
_atom_site_aniso_U_12
Mn1 0.0734(6) 0.0576(5) 0.0702(6) 0.0160(4) 0.0185(5) 0.0229(4)
Mn2 0.0608(5) 0.0420(4) 0.0493(4) 0.0040(3) 0.0026(4) 0.0004(4)
Ti1 0.0593(6) 0.0441(5) 0.0459(5) -0.0019(4) -0.0017(4) -0.0012(4)
Ti2 0.0538(6) 0.0601(6) 0.0600(6) 0.0133(5) -0.0123(4) -0.0052(5)
Ti3 0.0542(6) 0.0470(5) 0.0564(6) 0.0122(4) 0.0019(4) -0.0001(4)
Ti4 0.0559(5) 0.0391(5) 0.0489(5) -0.0012(4) -0.0008(4) 0.0038(4)
Cl1 0.160(2) 0.1241(19) 0.1366(19) 0.0373(15) 0.0732(17) 0.0895(18)
Cl2 0.0985(12) 0.0601(9) 0.0604(8) 0.0088(7) 0.0130(8) -0.0125(8)
Cl3 0.0933(11) 0.0469(8) 0.0692(9) 0.0130(6) 0.0156(8) 0.0182(7)
O11 0.089(3) 0.075(3) 0.055(2) -0.008(2) -0.017(2) -0.014(2)
C11 0.160(12) 0.281(18) 0.154(10) -0.038(11) -0.090(9) -0.060(12)
C111 0.160(13) 0.29(2) 0.27(2) -0.085(17) -0.101(14) -0.021(14)
O12 0.065(2) 0.0445(19) 0.054(2) -0.0011(16) 0.0014(17) -0.0126(17)
O13 0.061(2) 0.0476(19) 0.0437(18) 0.0054(15) 0.0004(15) 0.0026(16)
C13 0.110(5) 0.071(4) 0.057(4) 0.003(3) 0.003(3) 0.001(4)
C113 0.132(7) 0.123(7) 0.068(4) 0.027(4) -0.009(4) 0.026(6)
O14 0.086(3) 0.0420(19) 0.054(2) -0.0030(16) 0.0113(19) 0.0044(18)
C14 0.159(8) 0.062(4) 0.077(5) -0.021(4) 0.002(5) 0.014(5)
C114 0.264(15) 0.142(9) 0.078(6) -0.042(6) 0.022(7) 0.051(9)
C21 0.244(17) 0.34(2) 0.215(15) 0.072(15) -0.190(15) -0.139(17)
C121 0.36(3) 0.25(2) 0.32(2) -0.058(18) -0.24(2) -0.028(19)
O22 0.067(2) 0.053(2) 0.052(2) 0.0104(17) -0.0099(17) 0.0000(17)
O23 0.054(2) 0.071(3) 0.072(2) 0.019(2) -0.0079(19) -0.0139(19)
C123 0.087(6) 0.094(6) 0.166(9) 0.008(6) -0.015(6) -0.040(5)
O24 0.054(2) 0.077(3) 0.082(3) 0.027(2) -0.002(2) 0.015(2)
C24 0.075(5) 0.149(9) 0.136(8) 0.046(7) -0.008(5) 0.024(5)
C124 0.062(5) 0.296(18) 0.194(12) 0.082(12) 0.018(6) 0.013(8)
O31 0.086(3) 0.059(2) 0.075(3) 0.025(2) 0.008(2) -0.010(2)
C31 0.173(9) 0.074(5) 0.120(7) 0.041(5) 0.031(7) -0.023(6)
C131 0.226(13) 0.104(7) 0.143(9) 0.043(6) 0.086(9) -0.030(8)
O32 0.060(2) 0.067(3) 0.071(2) 0.020(2) 0.0182(19) 0.0102(19)
O41 0.0435(18) 0.058(2) 0.053(2) 0.0005(16) -0.0056(15) 0.0045(16)
O42 0.071(2) 0.050(2) 0.0478(19) -0.0020(16) -0.0082(17) -0.0099(17)
C142 0.217(13) 0.161(10) 0.108(7) -0.074(7) -0.033(8) 0.013(9)
O43 0.069(2) 0.0344(18) 0.056(2) 0.0035(15) -0.0021(17) 0.0033(16)
C43 0.121(6) 0.038(3) 0.096(5) 0.002(3) -0.007(4) -0.001(3)
C43' 0.121(6) 0.038(3) 0.096(5) 0.002(3) -0.007(4) -0.001(3)
O44 0.057(2) 0.0452(19) 0.0520(19) 0.0011(15) 0.0065(16) 0.0004(16)
C44 0.109(6) 0.091(5) 0.104(6) 0.020(5) 0.044(5) 0.016(5)
C144 0.177(11) 0.156(10) 0.115(8) -0.015(7) 0.058(7) 0.015(8)
O45 0.086(3) 0.046(2) 0.072(3) -0.0086(18) 0.011(2) 0.015(2)
C45 0.100(6) 0.070(5) 0.187(9) -0.036(6) 0.043(6) 0.013(4)
C45' 0.100(6) 0.070(5) 0.187(9) -0.036(6) 0.043(6) 0.013(4)

loop_
_atom_type_symbol
_atom_type_description
_atom_type_scat_dispersion_real
_atom_type_scat_dispersion_imag
_atom_type_scat_source
C C 0.0033 0.0016 'International Tables Vol C Tables 4.2.6.8 and 6.1.1.4'
H H 0.0000 0.0000 'International Tables Vol C Tables 4.2.6.8 and 6.1.1.4'
O O 0.0106 0.0060 'International Tables Vol C Tables 4.2.6.8 and 6.1.1.4'
Cl Cl 0.1484 0.1585 'International Tables Vol C Tables 4.2.6.8 and 6.1.1.4'
Mn Mn 0.3368 0.7283 'International Tables Vol C Tables 4.2.6.8 and 6.1.1.4'
Ti Ti 0.2776 0.4457 'International Tables Vol C Tables 4.2.6.8 and 6.1.1.4'

loop_
_geom_angle_atom_site_label_1
_geom_angle_atom_site_label_2
_geom_angle_atom_site_label_3
_geom_angle
_geom_angle_site_symmetry_1
_geom_angle_site_symmetry_3
_geom_angle_publ_flag
O24 Mn1 O14 140.41(15) . . ?
O24 Mn1 O32 84.42(16) . . ?
O14 Mn1 O32 84.43(15) . . ?
O24 Mn1 Cl1 107.99(14) . . ?
O14 Mn1 Cl1 111.57(13) . . ?
O32 Mn1 Cl1 104.68(12) . . ?
O24 Mn1 Cl3 87.14(12) . . ?
O14 Mn1 Cl3 87.36(11) . . ?
Cl1 Mn1 Cl3 100.11(8) . . ?
O22 Mn2 O12 141.58(13) . . ?
O22 Mn2 O44 83.34(14) . . ?
O12 Mn2 O44 83.73(13) . . ?
O22 Mn2 Cl2 110.09(11) . . ?
O12 Mn2 Cl2 107.86(10) . . ?
O44 Mn2 Cl2 101.17(10) . . ?
O22 Mn2 Cl3 89.49(11) . . ?
O12 Mn2 Cl3 87.88(11) . . ?
O44 Mn2 Cl3 155.98(10) . . ?
Cl2 Mn2 Cl3 102.82(6) . . ?
O11 Ti1 O12 97.58(18) . . ?
O11 Ti1 O14 97.73(19) . . ?
O12 Ti1 O14 94.61(16) . . ?
O11 Ti1 O13 95.47(17) . . ?
O12 Ti1 O13 166.25(15) . . ?
O14 Ti1 O13 87.90(15) . . ?
O11 Ti1 O41 95.30(18) . . ?
O12 Ti1 O41 89.87(15) . . ?
O14 Ti1 O41 165.53(16) . . ?
O13 Ti1 O41 84.62(14) . . ?
O11 Ti1 O1 168.67(17) . . ?
O12 Ti1 O1 90.20(14) . . ?
O14 Ti1 O1 89.80(15) . . ?
O13 Ti1 O1 76.27(13) . . ?
O41 Ti1 O1 76.42(12) . . ?
O21 Ti2 O24 91.4(5) . . ?
O21' Ti2 O24 107.7(6) . . ?
O21 Ti2 O22 99.6(3) . . ?
O21' Ti2 O22 95.0(4) . . ?
O24 Ti2 O22 93.37(18) . . ?
O21 Ti2 O42 101.8(5) . . ?
O21' Ti2 O42 85.7(6) . . ?
O24 Ti2 O42 166.24(16) . . ?
O22 Ti2 O42 88.45(16) . . ?
O21 Ti2 O23 93.9(3) . . ?
O21' Ti2 O23 96.9(4) . . ?
O24 Ti2 O23 90.01(18) . . ?
O22 Ti2 O23 165.98(15) . . ?
O42 Ti2 O23 85.12(16) . . ?
O21 Ti2 O1 170.9(3) . . ?
O21' Ti2 O1 162.1(6) . . ?
O24 Ti2 O1 89.31(15) . . ?
O22 Ti2 O1 89.36(14) . . ?
O42 Ti2 O1 77.06(13) . . ?
O23 Ti2 O1 77.06(14) . . ?
O31 Ti3 O32 97.86(19) . . ?
O31 Ti3 O13 100.13(18) . . ?
O32 Ti3 O13 89.91(17) . . ?
O31 Ti3 O23 98.07(19) . . ?
O32 Ti3 O23 89.65(18) . . ?
O13 Ti3 O23 161.68(15) . . ?
O31 Ti3 O43 94.47(18) . . ?
O32 Ti3 O43 167.65(15) . . ?
O13 Ti3 O43 88.63(15) . . ?
O23 Ti3 O43 87.90(16) . . ?
O31 Ti3 O1 171.72(18) . . ?
O32 Ti3 O1 90.37(14) . . ?
O13 Ti3 O1 80.70(13) . . ?
O23 Ti3 O1 80.99(14) . . ?
O43 Ti3 O1 77.29(13) . . ?
O45 Ti4 O44 98.55(17) . . ?
O45 Ti4 O42 97.97(18) . . ?
O44 Ti4 O42 90.57(15) . . ?
O45 Ti4 O41 100.53(17) . . ?
O44 Ti4 O41 89.92(15) . . ?
O42 Ti4 O41 161.21(15) . . ?
O45 Ti4 O43 94.74(17) . . ?
O44 Ti4 O43 166.70(15) . . ?
O42 Ti4 O43 87.92(15) . . ?
O41 Ti4 O43 87.30(15) . . ?
O45 Ti4 O1 171.37(17) . . ?
O44 Ti4 O1 90.02(14) . . ?
O42 Ti4 O1 80.86(14) . . ?
O41 Ti4 O1 80.36(13) . . ?
O43 Ti4 O1 76.69(13) . . ?
Mn2 Cl3 Mn1 99.37(5) . . ?
Ti3 O1 Ti4 99.85(14) . . ?
Ti3 O1 Ti2 95.11(13) . . ?
Ti4 O1 Ti2 95.00(13) . . ?
Ti3 O1 Ti1 95.68(12) . . ?
Ti4 O1 Ti1 95.67(13) . . ?
Ti2 O1 Ti1 163.30(17) . . ?
C11 O11 Ti1 170.9(7) . . ?
C111 C11 O11 124.9(14) . . ?
C111 C11 H11A 106.1 . . ?
O11 C11 H11A 106.1 . . ?
C111 C11 H11B 106.1 . . ?
O11 C11 H11B 106.1 . . ?
H11A C11 H11B 106.3 . . ?
C11 C111 H311 109.5 . . ?
C11 C111 H411 109.5 . . ?
H311 C111 H411 109.5 . . ?
C11 C111 H511 109.5 . . ?
H311 C111 H511 109.5 . . ?
H411 C111 H511 109.5 . . ?
C12' O12 Ti1 124.4(7) . . ?
C12 O12 Ti1 125.0(5) . . ?
C12' O12 Mn2 108.9(7) . . ?
C12 O12 Mn2 116.7(4) . . ?
Ti1 O12 Mn2 114.73(17) . . ?
O12 C12 C112 108.6(7) . . ?
O12 C12 H12A 110.0 . . ?
C112 C12 H12A 110.0 . . ?
O12 C12 H12B 110.0 . . ?
C112 C12 H12B 110.0 . . ?
H12A C12 H12B 108.3 . . ?
C12 C112 H312 109.5 . . ?
C12 C112 H412 109.5 . . ?
H312 C112 H412 109.5 . . ?
C12 C112 H512 109.5 . . ?
H312 C112 H512 109.5 . . ?
H412 C112 H512 109.5 . . ?
O12 C12' C212 109.0(9) . . ?
O12 C12' H12C 109.9 . . ?
C212 C12' H12C 109.9 . . ?
O12 C12' H12D 109.9 . . ?
C212 C12' H12D 109.9 . . ?
H12C C12' H12D 108.3 . . ?
C12' C212 H612 109.5 . . ?
C12' C212 H712 109.5 . . ?
H612 C212 H712 109.5 . . ?
C12' C212 H812 109.5 . . ?
H612 C212 H812 109.5 . . ?
H712 C212 H812 109.5 . . ?
C13 O13 Ti3 121.8(4) . . ?
C13 O13 Ti1 122.6(4) . . ?
Ti3 O13 Ti1 106.69(15) . . ?
O13 C13 C113 112.6(6) . . ?
O13 C13 H13A 109.1 . . ?
C113 C13 H13A 109.1 . . ?
O13 C13 H13B 109.1 . . ?
C113 C13 H13B 109.1 . . ?
H13A C13 H13B 107.8 . . ?
C13 C113 H313 109.5 . . ?
C13 C113 H413 109.5 . . ?
H313 C113 H413 109.5 . . ?
C13 C113 H513 109.5 . . ?
H313 C113 H513 109.5 . . ?
H413 C113 H513 109.5 . . ?
C14 O14 Ti1 124.1(5) . . ?
C14 O14 Mn1 114.3(4) . . ?
Ti1 O14 Mn1 115.25(17) . . ?
O14 C14 C114 111.7(7) . . ?
O14 C14 H14A 109.3 . . ?
C114 C14 H14A 109.3 . . ?
O14 C14 H14B 109.3 . . ?
C114 C14 H14B 109.3 . . ?
H14A C14 H14B 107.9 . . ?
C14 C114 H314 109.5 . . ?
C14 C114 H414 109.5 . . ?
H314 C114 H414 109.5 . . ?
C14 C114 H514 109.5 . . ?
H314 C114 H514 109.5 . . ?
H414 C114 H514 109.5 . . ?
C121 C21 H21A 101.4 . . ?
O21' C21 H21A 80.5 . . ?
O21 C21 H21A 101.4 . . ?
C121 C21 H21B 101.4 . . ?
O21' C21 H21B 111.7 . . ?
O21 C21 H21B 101.4 . . ?
H21A C21 H21B 104.6 . . ?
C121 C21 H21C 100.5 . . ?
O21' C21 H21C 100.5 . . ?
O21 C21 H21C 115.5 . . ?
C121 C21 H21D 100.5 . . ?
O21' C21 H21D 100.5 . . ?
H21C C21 H21D 104.3 . . ?
C21 C121 H321 109.5 . . ?
C21 C121 H421 109.5 . . ?
H321 C121 H421 109.5 . . ?
C21 C121 H521 109.5 . . ?
H321 C121 H521 109.5 . . ?
H421 C121 H521 109.5 . . ?
C22' O22 Ti2 114.3(8) . . ?
C22 O22 Ti2 128.0(4) . . ?
C22' O22 Mn2 115.8(9) . . ?
C22 O22 Mn2 112.8(4) . . ?
Ti2 O22 Mn2 115.44(16) . . ?
C122 C22 O22 118.0(9) . . ?
C122 C22 H22A 107.8 . . ?
O22 C22 H22A 107.8 . . ?
C122 C22 H22B 107.8 . . ?
O22 C22 H22B 107.8 . . ?
H22A C22 H22B 107.1 . . ?
C22 C122 H322 109.5 . . ?
C22 C122 H422 109.5 . . ?
H322 C122 H422 109.5 . . ?
C22 C122 H522 109.5 . . ?
H322 C122 H522 109.5 . . ?
H422 C122 H522 109.5 . . ?
C222 C22' O22 123(2) . . ?
C222 C22' H22C 106.6 . . ?
O22 C22' H22C 106.6 . . ?
C222 C22' H22D 106.6 . . ?
O22 C22' H22D 106.6 . . ?
H22C C22' H22D 106.6 . . ?
C22' C222 H622 109.5 . . ?
C22' C222 H722 109.5 . . ?
H622 C222 H722 109.5 . . ?
C22' C222 H822 109.5 . . ?
H622 C222 H822 109.5 . . ?
H722 C222 H822 109.5 . . ?
C23' O23 Ti3 119.2(5) . . ?
C23 O23 Ti3 121.6(5) . . ?
C23' O23 Ti2 119.9(5) . . ?
C23 O23 Ti2 120.8(5) . . ?
Ti3 O23 Ti2 106.08(17) . . ?
C123 C23 O23 109.3(8) . . ?
C123 C23 H23A 109.8 . . ?
O23 C23 H23A 109.8 . . ?
C123 C23 H23B 109.8 . . ?
O23 C23 H23B 109.8 . . ?
H23A C23 H23B 108.3 . . ?
C123 C23' O23 110.9(8) . . ?
C123 C23' H23C 109.5 . . ?
O23 C23' H23C 109.5 . . ?
C123 C23' H23D 109.5 . . ?
O23 C23' H23D 109.5 . . ?
H23C C23' H23D 108.1 . . ?
C23 C123 H323 109.5 . . ?
C23 C123 H423 109.5 . . ?
H323 C123 H423 109.5 . . ?
C23 C123 H523 109.5 . . ?
H323 C123 H523 109.5 . . ?
H423 C123 H523 109.5 . . ?
C23 C123 H623 174.0 . . ?
C23' C123 H623 109.5 . . ?
H423 C123 H723 172.5 . . ?
H623 C123 H723 109.5 . . ?
C23 C123 H823 72.9 . . ?
C23' C123 H823 109.5 . . ?
H623 C123 H823 109.5 . . ?
H723 C123 H823 109.5 . . ?
C24 O24 Ti2 122.3(5) . . ?
C24 O24 Mn1 113.3(5) . . ?
Ti2 O24 Mn1 116.54(18) . . ?
C124 C24 O24 109.3(8) . . ?
C124 C24 H24A 109.8 . . ?
O24 C24 H24A 109.8 . . ?
C124 C24 H24B 109.8 . . ?
O24 C24 H24B 109.8 . . ?
H24A C24 H24B 108.3 . . ?
C24 C124 H324 109.5 . . ?
C24 C124 H424 109.5 . . ?
H324 C124 H424 109.5 . . ?
C24 C124 H524 109.5 . . ?
H324 C124 H524 109.5 . . ?
H424 C124 H524 109.5 . . ?
C31 O31 Ti3 170.3(5) . . ?
C131 C31 O31 114.3(8) . . ?
C131 C31 H31A 108.7 . . ?
O31 C31 H31A 108.7 . . ?
C131 C31 H31B 108.7 . . ?
O31 C31 H31B 108.7 . . ?
H31A C31 H31B 107.6 . . ?
C31 C131 H331 109.5 . . ?
C31 C131 H431 109.5 . . ?
H331 C131 H431 109.5 . . ?
C31 C131 H531 109.5 . . ?
H331 C131 H531 109.5 . . ?
H431 C131 H531 109.5 . . ?
C32 O32 C32' 57.0(11) . . ?
C32 O32 Ti3 121.7(6) . . ?
C32' O32 Ti3 125.5(11) . . ?
C32 O32 Mn1 115.1(5) . . ?
C32' O32 Mn1 111.0(11) . . ?
Ti3 O32 Mn1 114.59(17) . . ?
O32 C32 C132 105.7(10) . . ?
O32 C32 H32A 110.6 . . ?
C132 C32 H32A 110.6 . . ?
O32 C32 H32B 110.6 . . ?
C132 C32 H32B 110.6 . . ?
H32A C32 H32B 108.7 . . ?
C32 C132 H332 109.5 . . ?
C32 C132 H432 109.5 . . ?
H332 C132 H432 109.5 . . ?
C32 C132 H532 109.5 . . ?
H332 C132 H532 109.5 . . ?
H432 C132 H532 109.5 . . ?
C232 C32' O32 104(2) . . ?
C232 C32' H32C 111.1 . . ?
O32 C32' H32C 111.1 . . ?
C232 C32' H32D 111.1 . . ?
O32 C32' H32D 111.1 . . ?
H32C C32' H32D 109.0 . . ?
C32' C232 H632 109.5 . . ?
C32' C232 H732 109.5 . . ?
H632 C232 H732 109.5 . . ?
C32' C232 H832 109.5 . . ?
H632 C232 H832 109.5 . . ?
H732 C232 H832 109.5 . . ?
C41 O41 C41' 56.0(7) . . ?
C41 O41 Ti4 121.3(5) . . ?
C41' O41 Ti4 123.8(7) . . ?
C41 O41 Ti1 121.5(5) . . ?
C41' O41 Ti1 120.9(7) . . ?
Ti4 O41 Ti1 106.59(15) . . ?
O41 C41 C141 108.9(8) . . ?
O41 C41 H41A 109.9 . . ?
C141 C41 H41A 109.9 . . ?
O41 C41 H41B 109.9 . . ?
C141 C41 H41B 109.9 . . ?
H41A C41 H41B 108.3 . . ?
C41 C141 H341 109.5 . . ?
C41 C141 H441 109.5 . . ?
H341 C141 H441 109.5 . . ?
C41 C141 H541 109.5 . . ?
H341 C141 H541 109.5 . . ?
H441 C141 H541 109.5 . . ?
O41 C41' C241 107.3(11) . . ?
O41 C41' H41C 110.3 . . ?
C241 C41' H41C 110.3 . . ?
O41 C41' H41D 110.3 . . ?
C241 C41' H41D 110.3 . . ?
H41C C41' H41D 108.5 . . ?
C41' C241 H641 109.5 . . ?
C41' C241 H741 109.5 . . ?
H641 C241 H741 109.5 . . ?
C41' C241 H841 109.5 . . ?
H641 C241 H841 109.5 . . ?
H741 C241 H841 109.5 . . ?
C42' O42 C42 55.4(7) . . ?
C42' O42 Ti4 125.5(6) . . ?
C42 O42 Ti4 119.6(6) . . ?
C42' O42 Ti2 120.3(6) . . ?
C42 O42 Ti2 122.8(6) . . ?
Ti4 O42 Ti2 106.33(16) . . ?
C142 C42 O42 118.5(10) . . ?
C142 C42 H42A 107.7 . . ?
O42 C42 H42A 107.7 . . ?
C142 C42 H42B 107.7 . . ?
O42 C42 H42B 107.7 . . ?
H42A C42 H42B 107.1 . . ?
C142 C42' O42 121.0(10) . . ?
C142 C42' H42C 107.1 . . ?
O42 C42' H42C 107.1 . . ?
C142 C42' H42D 107.1 . . ?
O42 C42' H42D 107.1 . . ?
H42C C42' H42D 106.8 . . ?
C42 C142 C42' 65.1(9) . . ?
C42 C142 H342 109.5 . . ?
C42' C142 H342 174.5 . . ?
C42 C142 H442 109.5 . . ?
C42' C142 H442 73.1 . . ?
H342 C142 H442 109.5 . . ?
C42 C142 H542 109.5 . . ?
C42' C142 H542 73.6 . . ?
H342 C142 H542 109.5 . . ?
H442 C142 H542 109.5 . . ?
C42 C142 H642 174.5 . . ?
C42' C142 H642 109.5 . . ?
H342 C142 H642 76.0 . . ?
H442 C142 H642 68.6 . . ?
H542 C142 H642 67.2 . . ?
C42 C142 H742 72.7 . . ?
C42' C142 H742 109.5 . . ?
H342 C142 H742 68.1 . . ?
H442 C142 H742 177.3 . . ?
H542 C142 H742 70.9 . . ?
H642 C142 H742 109.5 . . ?
C42 C142 H842 74.0 . . ?
C42' C142 H842 109.5 . . ?
H342 C142 H842 67.7 . . ?
H442 C142 H842 70.0 . . ?
H542 C142 H842 176.3 . . ?
H642 C142 H842 109.5 . . ?
H742 C142 H842 109.5 . . ?
C43 O43 Ti3 126.1(4) . . ?
C43 O43 Ti4 125.1(4) . . ?
Ti3 O43 Ti4 106.17(15) . . ?
O43 C43 C143 108.0(7) . . ?
O43 C43 H43A 110.1 . . ?
C143 C43 H43A 110.1 . . ?
O43 C43 H43B 110.1 . . ?
C143 C43 H43B 110.1 . . ?
H43A C43 H43B 108.4 . . ?
C43 C143 H343 109.5 . . ?
C43 C143 H443 109.5 . . ?
H343 C143 H443 109.5 . . ?
C43 C143 H543 109.5 . . ?
H343 C143 H543 109.5 . . ?
H443 C143 H543 109.5 . . ?
H643 C243 H743 109.5 . . ?
H643 C243 H843 109.5 . . ?
H743 C243 H843 109.5 . . ?
C44 O44 Ti4 124.8(4) . . ?
C44 O44 Mn2 117.4(4) . . ?
Ti4 O44 Mn2 114.30(16) . . ?
C144 C44 O44 113.6(8) . . ?
C144 C44 H44A 108.8 . . ?
O44 C44 H44A 108.8 . . ?
C144 C44 H44B 108.8 . . ?
O44 C44 H44B 108.8 . . ?
H44A C44 H44B 107.7 . . ?
C44 C144 H344 109.5 . . ?
C44 C144 H444 109.5 . . ?
H344 C144 H444 109.5 . . ?
C44 C144 H544 109.5 . . ?
H344 C144 H544 109.5 . . ?
H444 C144 H544 109.5 . . ?
C45 O45 Ti4 167.2(5) . . ?
C145 C45 O45 118.0(11) . . ?
C145 C45 H45A 107.8 . . ?
O45 C45 H45A 107.8 . . ?
C145 C45 H45B 107.8 . . ?
O45 C45 H45B 107.8 . . ?
H45A C45 H45B 107.2 . . ?
C45 C145 H345 109.5 . . ?
C45 C145 H445 109.5 . . ?
H345 C145 H445 109.5 . . ?
C45 C145 H545 109.5 . . ?
H345 C145 H545 109.5 . . ?
H445 C145 H545 109.5 . . ?
H645 C245 H745 109.5 . . ?
H645 C245 H845 109.5 . . ?
H745 C245 H845 109.5 . . ?
C4S O1S C1S 103.1(12) . . ?
C2S C1S O1S 105.3(12) . . ?
C2S C1S H1S1 110.7 . . ?
O1S C1S H1S1 110.7 . . ?
C2S C1S H1S2 110.7 . . ?
O1S C1S H1S2 110.7 . . ?
H1S1 C1S H1S2 108.8 . . ?
C3S C2S C1S 108.8(11) . . ?
C3S C2S H2S1 109.9 . . ?
C1S C2S H2S1 109.9 . . ?
C3S C2S H2S2 109.9 . . ?
C1S C2S H2S2 109.9 . . ?
H2S1 C2S H2S2 108.3 . . ?
C4S C3S C2S 109.5(12) . . ?
C4S C3S H3S1 109.8 . . ?
C2S C3S H3S1 109.8 . . ?
C4S C3S H3S2 109.8 . . ?
C2S C3S H3S2 109.8 . . ?
H3S1 C3S H3S2 108.2 . . ?
C3S C4S O1S 106.4(12) . . ?
C3S C4S H4S1 110.4 . . ?
O1S C4S H4S1 110.4 . . ?
C3S C4S H4S2 110.4 . . ?
O1S C4S H4S2 110.4 . . ?
H4S1 C4S H4S2 108.6 . . ?
C1E O1E H1E 96(3) . . ?
C2E C1E O1E 104(2) . . ?
C2E C1E H1E1 110.9 . . ?
O1E C1E H1E1 110.9 . . ?
C2E C1E H1E2 111.0 . . ?
O1E C1E H1E2 110.9 . . ?
H1E1 C1E H1E2 109.0 . . ?
C1E C2E H2E1 109.5 . . ?
C1E C2E H2E2 109.5 . . ?
H2E1 C2E H2E2 109.5 . . ?
C1E C2E H2E3 109.5 . . ?
H2E1 C2E H2E3 109.5 . . ?
H2E2 C2E H2E3 109.5 . . ?

loop_
_geom_bond_atom_site_label_1
_geom_bond_atom_site_label_2
_geom_bond_distance
_geom_bond_site_symmetry_2
_geom_bond_publ_flag
Mn1 O24 2.137(5) . ?
Mn1 O14 2.138(4) . ?
Mn1 O32 2.196(4) . ?
Mn1 Cl1 2.352(2) . ?
Mn1 Cl3 2.5197(17) . ?
Mn2 O22 2.136(4) . ?
Mn2 O12 2.139(4) . ?
Mn2 O44 2.224(3) . ?
Mn2 Cl2 2.3655(16) . ?
Mn2 Cl3 2.4926(16) . ?
Ti1 O11 1.756(4) . ?
Ti1 O12 1.903(4) . ?
Ti1 O14 1.918(4) . ?
Ti1 O13 2.039(3) . ?
Ti1 O41 2.038(4) . ?
Ti1 O1 2.237(3) . ?
Ti1 Ti3 3.2206(13) . ?
Ti1 Ti4 3.2274(12) . ?
Ti2 O21 1.753(6) . ?
Ti2 O21' 1.823(10) . ?
Ti2 O24 1.898(4) . ?
Ti2 O22 1.909(4) . ?
Ti2 O42 2.027(4) . ?
Ti2 O23 2.025(4) . ?
Ti2 O1 2.239(3) . ?
Ti2 Ti3 3.2080(13) . ?
Ti2 Ti4 3.2122(13) . ?
Ti3 O31 1.763(4) . ?
Ti3 O32 1.920(4) . ?
Ti3 O13 1.975(4) . ?
Ti3 O23 1.990(4) . ?
Ti3 O43 2.012(4) . ?
Ti3 O1 2.106(3) . ?
Ti3 Ti4 3.2310(13) . ?
Ti4 O45 1.759(4) . ?
Ti4 O44 1.915(3) . ?
Ti4 O42 1.987(4) . ?
Ti4 O41 1.987(3) . ?
Ti4 O43 2.029(4) . ?
Ti4 O1 2.116(3) . ?
O11 C11 1.378(9) . ?
C11 C111 1.212(14) . ?
C11 H11A 0.9900 . ?
C11 H11B 0.9900 . ?
C111 H311 0.9800 . ?
C111 H411 0.9800 . ?
C111 H511 0.9800 . ?
O12 C12' 1.456(11) . ?
O12 C12 1.457(9) . ?
C12 C112 1.493(12) . ?
C12 H12A 0.9900 . ?
C12 H12B 0.9900 . ?
C112 H312 0.9800 . ?
C112 H412 0.9800 . ?
C112 H512 0.9800 . ?
C12' C212 1.493(13) . ?
C12' H12C 0.9900 . ?
C12' H12D 0.9900 . ?
C212 H612 0.9800 . ?
C212 H712 0.9800 . ?
C212 H812 0.9800 . ?
O13 C13 1.442(7) . ?
C13 C113 1.454(10) . ?
C13 H13A 0.9900 . ?
C13 H13B 0.9900 . ?
C113 H313 0.9800 . ?
C113 H413 0.9800 . ?
C113 H513 0.9800 . ?
O14 C14 1.437(7) . ?
C14 C114 1.480(11) . ?
C14 H14A 0.9900 . ?
C14 H14B 0.9900 . ?
C114 H314 0.9800 . ?
C114 H414 0.9800 . ?
C114 H514 0.9800 . ?
O21 C21 1.410(11) . ?
O21' C21 1.393(11) . ?
C21 C121 0.998(17) . ?
C21 H21A 0.9900 . ?
C21 H21B 0.9900 . ?
C21 H21C 0.9900 . ?
C21 H21D 0.9900 . ?
C121 H321 0.9800 . ?
C121 H421 0.9800 . ?
C121 H521 0.9800 . ?
O22 C22' 1.469(15) . ?
O22 C22 1.473(9) . ?
C22 C122 1.280(13) . ?
C22 H22A 0.9900 . ?
C22 H22B 0.9900 . ?
C122 H322 0.9800 . ?
C122 H422 0.9800 . ?
C122 H522 0.9800 . ?
C22' C222 1.27(2) . ?
C22' H22C 0.9900 . ?
C22' H22D 0.9900 . ?
C222 H622 0.9800 . ?
C222 H722 0.9800 . ?
C222 H822 0.9800 . ?
O23 C23' 1.508(11) . ?
O23 C23 1.557(12) . ?
C23 C123 1.362(12) . ?
C23 H23A 0.9900 . ?
C23 H23B 0.9900 . ?
C23' C123 1.384(12) . ?
C23' H23C 0.9900 . ?
C23' H23D 0.9900 . ?
C123 H323 0.9800 . ?
C123 H423 0.9800 . ?
C123 H523 0.9800 . ?
C123 H623 0.9800 . ?
C123 H723 0.9800 . ?
C123 H823 0.9800 . ?
O24 C24 1.469(8) . ?
C24 C124 1.417(12) . ?
C24 H24A 0.9900 . ?
C24 H24B 0.9900 . ?
C124 H324 0.9800 . ?
C124 H424 0.9800 . ?
C124 H524 0.9800 . ?
O31 C31 1.426(8) . ?
C31 C131 1.360(12) . ?
C31 H31A 0.9900 . ?
C31 H31B 0.9900 . ?
C131 H331 0.9800 . ?
C131 H431 0.9800 . ?
C131 H531 0.9800 . ?
O32 C32 1.482(12) . ?
O32 C32' 1.500(18) . ?
C32 C132 1.461(16) . ?
C32 H32A 0.9900 . ?
C32 H32B 0.9900 . ?
C132 H332 0.9800 . ?
C132 H432 0.9800 . ?
C132 H532 0.9800 . ?
C32' C232 1.45(2) . ?
C32' H32C 0.9900 . ?
C32' H32D 0.9900 . ?
C232 H632 0.9800 . ?
C232 H732 0.9800 . ?
C232 H832 0.9800 . ?
O41 C41 1.462(10) . ?
O41 C41' 1.475(14) . ?
C41 C141 1.481(12) . ?
C41 H41A 0.9900 . ?
C41 H41B 0.9900 . ?
C141 H341 0.9800 . ?
C141 H441 0.9800 . ?
C141 H541 0.9800 . ?
C41' C241 1.504(16) . ?
C41' H41C 0.9900 . ?
C41' H41D 0.9900 . ?
C241 H641 0.9800 . ?
C241 H741 0.9800 . ?
C241 H841 0.9800 . ?
O42 C42' 1.468(12) . ?
O42 C42 1.509(12) . ?
C42 C142 1.283(13) . ?
C42 H42A 0.9900 . ?
C42 H42B 0.9900 . ?
C42' C142 1.290(13) . ?
C42' H42C 0.9900 . ?
C42' H42D 0.9900 . ?
C142 H342 0.9800 . ?
C142 H442 0.9800 . ?
C142 H542 0.9800 . ?
C142 H642 0.9800 . ?
C142 H742 0.9800 . ?
C142 H842 0.9800 . ?
O43 C43 1.435(7) . ?
C43 C143 1.583(13) . ?
C43 H43A 0.9900 . ?
C43 H43B 0.9900 . ?
C143 H343 0.9800 . ?
C143 H443 0.9800 . ?
C143 H543 0.9800 . ?
C243 H643 0.9800 . ?
C243 H743 0.9800 . ?
C243 H843 0.9800 . ?
O44 C44 1.447(8) . ?
C44 C144 1.425(12) . ?
C44 H44A 0.9900 . ?
C44 H44B 0.9900 . ?
C144 H344 0.9800 . ?
C144 H444 0.9800 . ?
C144 H544 0.9800 . ?
O45 C45 1.422(8) . ?
C45 C145 1.312(15) . ?
C45 H45A 0.9900 . ?
C45 H45B 0.9900 . ?
C145 H345 0.9800 . ?
C145 H445 0.9800 . ?
C145 H545 0.9800 . ?
C245 H645 0.9800 . ?
C245 H745 0.9800 . ?
C245 H845 0.9800 . ?
O1S C4S 1.40(2) . ?
O1S C1S 1.320(17) . ?
C1S C2S 1.345(17) . ?
C1S H1S1 0.9900 . ?
C1S H1S2 0.9900 . ?
C2S C3S 1.278(17) . ?
C2S H2S1 0.9900 . ?
C2S H2S2 0.9900 . ?
C3S C4S 1.265(17) . ?
C3S H3S1 0.9900 . ?
C3S H3S2 0.9900 . ?
C4S H4S1 0.9900 . ?
C4S H4S2 0.9900 . ?
O1E C1E 1.33(2) . ?
O1E H1E 0.91(4) . ?
C1E C2E 1.31(2) . ?
C1E H1E1 0.9900 . ?
C1E H1E2 0.9900 . ?
C2E H2E1 0.9800 . ?
C2E H2E2 0.9800 . ?
C2E H2E3 0.9800 . ?
